data_4329422
loop_
_publ_author_name
'Lijuan Wan'
'Caishun Zhang'
'Yongheng Xing'
'Zhen Li'
'Na Xing'
'Liying Wan'
'Hui Shan'

_publ_section_title
;
 Neutral Mononuclear, Dinuclear, Tetranuclear d7/d10 Metal Complexes
 Containing bis-Pyrazole/Pyridine Ligands Supported by
 2,6-bis(3-Pyrazolyl)Pyridine: Synthesis, Structure, Spectra, and
 Catalytic Activity
;
_journal_name_full 'Inorganic Chemistry'
_journal_page_first 6517
_journal_page_last 6528
_journal_paper_doi 10.1021/ic202678s
_journal_volume 51
_journal_year 2012
_chemical_formula_sum 'C92 H66 N20 O6 S Zn4'
_chemical_formula_weight 1841.19
_chemical_name_systematic
; 
 ? 
;
_space_group_IT_number 2
_symmetry_cell_setting triclinic
_symmetry_space_group_name_Hall '-P 1'
_symmetry_space_group_name_H-M 'P -1'
_atom_sites_solution_hydrogens geom
_atom_sites_solution_primary direct
_atom_sites_solution_secondary difmap
_audit_creation_method SHELXL-97
_cell_angle_alpha 85.68(3)
_cell_angle_beta 85.54(3)
_cell_angle_gamma 83.82(3)
_cell_formula_units_Z 2
_cell_length_a 14.802(3)
_cell_length_b 15.162(3)
_cell_length_c 18.087(4)
_cell_measurement_temperature 293(2)
_cell_measurement_theta_max 25.00
_cell_measurement_theta_min 3.01
_cell_volume 4014.2(15)
_computing_cell_refinement
;
'Rgaku R-AXIS RAPID diffractometer Control Software' 
;
_computing_data_collection
;      
'Rgaku R-AXIS RAPID diffractometer Control Software' 
;
_computing_data_reduction
;
'Rgaku R-AXIS RAPID diffractometer Control Software'
;
_computing_molecular_graphics SHELXP-97
_computing_publication_material SHELXP-97
_computing_structure_refinement 'SHELXL-97 (Sheldrick, 1997)'
_computing_structure_solution 'SHELXS-97 (Sheldrick, 1990)'
_diffrn_ambient_temperature 293(2)
_diffrn_detector_area_resol_mean 10.0
_diffrn_measured_fraction_theta_full 0.964
_diffrn_measured_fraction_theta_max 0.964
_diffrn_measurement_device_type 'Rigaku R-AXIS RAPID IP'
_diffrn_measurement_method '\w scans'
_diffrn_radiation_monochromator graphite
_diffrn_radiation_source 'fine-focus sealed tube'
_diffrn_radiation_type MoK\a
_diffrn_radiation_wavelength 0.71073
_diffrn_reflns_av_R_equivalents 0.1565
_diffrn_reflns_av_sigmaI/netI 0.2058
_diffrn_reflns_limit_h_max 17
_diffrn_reflns_limit_h_min -17
_diffrn_reflns_limit_k_max 18
_diffrn_reflns_limit_k_min -18
_diffrn_reflns_limit_l_max 21
_diffrn_reflns_limit_l_min -21
_diffrn_reflns_number 30894
_diffrn_reflns_theta_full 25.00
_diffrn_reflns_theta_max 25.00
_diffrn_reflns_theta_min 3.01
_diffrn_standards_decay_% none
_diffrn_standards_interval_count none
_diffrn_standards_interval_time none
_diffrn_standards_number none
_exptl_absorpt_coefficient_mu 1.278
_exptl_absorpt_correction_T_max 0.929
_exptl_absorpt_correction_T_min 0.895
_exptl_absorpt_correction_type multi-scan
_exptl_absorpt_process_details
;
Higashi,T(1995)Program for Absorption Correction
;
_exptl_crystal_colour colorless
_exptl_crystal_density_diffrn 1.523
_exptl_crystal_description block
_exptl_crystal_F_000 1884
_exptl_crystal_size_max 0.302
_exptl_crystal_size_mid 0.072
_exptl_crystal_size_min 0.058
_refine_diff_density_max 0.504
_refine_diff_density_min -0.717
_refine_diff_density_rms 0.119
_refine_ls_extinction_method none
_refine_ls_goodness_of_fit_ref 0.972
_refine_ls_hydrogen_treatment mixed
_refine_ls_matrix_type full
_refine_ls_number_parameters 1108
_refine_ls_number_reflns 13631
_refine_ls_number_restraints 2070
_refine_ls_restrained_S_all 0.936
_refine_ls_R_factor_all 0.2164
_refine_ls_R_factor_gt 0.0950
_refine_ls_shift/su_max 0.000
_refine_ls_shift/su_mean 0.000
_refine_ls_structure_factor_coef Fsqd
_refine_ls_weighting_details 'calc w=1/[\s^2^(Fo^2^)+(0.1037P)^2^+0.0000P] where P=(Fo^2^+2Fc^2^)/3'
_refine_ls_weighting_scheme calc
_refine_ls_wR_factor_gt 0.1923
_refine_ls_wR_factor_ref 0.2369
_reflns_number_gt 6016
_reflns_number_total 13631
_reflns_threshold_expression >2sigma(I)
_cod_data_source_file ic202678s_1-5_3.cif
_cod_data_source_block 3
_cod_original_cell_volume 4014.3(14)
_cod_database_code 4329422

loop_
_symmetry_equiv_pos_as_xyz
'x, y, z'
'-x, -y, -z'

loop_
_atom_site_label
_atom_site_type_symbol
_atom_site_fract_x
_atom_site_fract_y
_atom_site_fract_z
_atom_site_U_iso_or_equiv
_atom_site_adp_type
_atom_site_occupancy
_atom_site_symmetry_multiplicity
_atom_site_calc_flag
_atom_site_refinement_flags
Zn1 Zn 0.82007(8) 1.04383(8) 0.65290(7) 0.0477(3) Uani 1 1 d .
Zn2 Zn 0.96239(7) 0.97349(7) 0.80765(7) 0.0443(3) Uani 1 1 d .
Zn3 Zn 0.72502(7) 0.75430(7) 0.73481(6) 0.0418(3) Uani 1 1 d .
Zn4 Zn 0.55439(7) 0.90147(7) 0.83944(6) 0.0401(3) Uani 1 1 d .
S S 0.76126(16) 0.93300(16) 0.81223(14) 0.0410(6) Uani 1 1 d .
O1 O 0.7467(4) 0.9964(4) 0.7458(4) 0.0501(18) Uani 1 1 d .
O2 O 0.8345(4) 0.9599(4) 0.8532(3) 0.0420(16) Uani 1 1 d .
O3 O 0.7870(4) 0.8415(4) 0.7896(4) 0.0419(16) Uani 1 1 d .
O4 O 0.6772(4) 0.9385(4) 0.8603(3) 0.0402(16) Uani 1 1 d .
O1W O 0.6159(4) 0.1534(4) 0.7638(4) 0.061(2) Uani 1 1 d .
H1WA H 0.6633 0.1226 0.7728 0.091 Uiso 1 1 calc R
O2W O 0.8976(5) 0.7111(5) 0.8758(4) 0.072(2) Uani 1 1 d .
H2WA H 0.9410 0.6763 0.8882 0.108 Uiso 1 1 calc R
N1 N 0.8907(5) 1.1387(5) 0.6904(4) 0.0378(19) Uani 1 1 d .
N2 N 0.9332(5) 1.1045(5) 0.7503(4) 0.0390(19) Uani 1 1 d .
N3 N 1.0375(5) 1.0552(5) 0.8592(4) 0.0396(19) Uani 1 1 d .
N4 N 1.0212(5) 0.8895(5) 0.8974(4) 0.044(2) Uani 1 1 d .
N5 N 1.0310(5) 0.8026(6) 0.9228(5) 0.054(2) Uani 1 1 d .
H5A H 1.0059 0.7617 0.9039 0.065 Uiso 1 1 calc R
N6 N 0.9922(5) 0.9110(5) 0.7150(5) 0.045(2) Uani 1 1 d .
N7 N 0.9347(5) 0.9432(5) 0.6614(5) 0.045(2) Uani 1 1 d .
N8 N 0.8390(5) 0.9900(5) 0.5491(5) 0.050(2) Uani 1 1 d .
N9 N 0.7084(6) 1.1007(6) 0.5959(5) 0.055(2) Uani 1 1 d .
N10 N 0.6438(6) 1.1673(7) 0.6086(6) 0.068(3) Uani 1 1 d .
H10A H 0.6284 1.1887 0.6510 0.082 Uiso 1 1 calc R
N11 N 0.5480(5) 0.9065(5) 0.7306(4) 0.0370(18) Uani 1 1 d .
N12 N 0.6155(5) 0.8553(5) 0.6976(5) 0.044(2) Uani 1 1 d .
N13 N 0.7420(5) 0.7625(5) 0.6191(5) 0.046(2) Uani 1 1 d .
N14 N 0.8426(5) 0.6682(5) 0.7136(5) 0.049(2) Uani 1 1 d .
N15 N 0.9046(5) 0.6149(5) 0.7511(5) 0.051(2) Uani 1 1 d .
H15A H 0.9048 0.6085 0.7988 0.061 Uiso 1 1 calc R
N16 N 0.6361(5) 0.6965(5) 0.8086(4) 0.045(2) Uani 1 1 d .
N17 N 0.5850(5) 0.7598(5) 0.8506(5) 0.046(2) Uani 1 1 d .
N18 N 0.4634(5) 0.8588(5) 0.9246(4) 0.0408(19) Uani 1 1 d .
N19 N 0.4822(5) 1.0239(5) 0.8796(4) 0.041(2) Uani 1 1 d .
N20 N 0.4764(5) 1.1121(5) 0.8631(5) 0.044(2) Uani 1 1 d .
H20A H 0.5089 1.1374 0.8279 0.053 Uiso 1 1 calc R
C1 C 0.8369(7) 1.2549(7) 0.5552(7) 0.0652(17) Uani 1 1 d U
H1A H 0.8254 1.1956 0.5579 0.078 Uiso 1 1 calc R
C2 C 0.8049(8) 1.3106(7) 0.4956(7) 0.0674(18) Uani 1 1 d U
H2A H 0.7741 1.2882 0.4594 0.081 Uiso 1 1 calc R
C3 C 0.8196(8) 1.3981(8) 0.4913(7) 0.071(2) Uani 1 1 d U
H3A H 0.7965 1.4374 0.4538 0.085 Uiso 1 1 calc R
C4 C 0.8680(8) 1.4253(8) 0.5426(7) 0.074(2) Uani 1 1 d U
H4A H 0.8811 1.4842 0.5389 0.089 Uiso 1 1 calc R
C5 C 0.9000(8) 1.3692(7) 0.6020(7) 0.0689(19) Uani 1 1 d U
H5B H 0.9329 1.3918 0.6368 0.083 Uiso 1 1 calc R
C6 C 0.8839(7) 1.2824(7) 0.6098(6) 0.0569(18) Uani 1 1 d U
C7 C 0.9145(7) 1.2236(7) 0.6733(6) 0.0566(18) Uani 1 1 d U
C8 C 0.9742(7) 1.2412(7) 0.7248(6) 0.0508(18) Uani 1 1 d U
H8A H 1.0021 1.2930 0.7269 0.061 Uiso 1 1 calc R
C9 C 0.9833(7) 1.1660(6) 0.7716(6) 0.0495(18) Uani 1 1 d U
C10 C 1.0363(6) 1.1406(6) 0.8343(6) 0.0475(17) Uani 1 1 d U
C11 C 1.0814(6) 1.1977(7) 0.8717(6) 0.0488(18) Uani 1 1 d U
H11A H 1.0803 1.2574 0.8554 0.059 Uiso 1 1 calc R
C12 C 1.1277(6) 1.1657(7) 0.9332(6) 0.0505(18) Uani 1 1 d U
H12A H 1.1589 1.2035 0.9577 0.061 Uiso 1 1 calc R
C13 C 1.1276(6) 1.0773(6) 0.9580(6) 0.0491(18) Uani 1 1 d U
H13A H 1.1577 1.0545 0.9996 0.059 Uiso 1 1 calc R
C14 C 1.0812(6) 1.0243(6) 0.9191(6) 0.0462(17) Uani 1 1 d U
C15 C 1.0752(6) 0.9297(7) 0.9396(6) 0.0501(16) Uani 1 1 d U
C16 C 1.1132(7) 0.8690(7) 0.9907(6) 0.0551(17) Uani 1 1 d U
H16A H 1.1519 0.8805 1.0261 0.066 Uiso 1 1 calc R
C17 C 1.0841(7) 0.7869(7) 0.9806(6) 0.0576(17) Uani 1 1 d U
C18 C 1.1052(7) 0.6994(7) 1.0157(7) 0.0594(18) Uani 1 1 d U
C19 C 1.0973(7) 0.6227(8) 0.9804(7) 0.069(2) Uani 1 1 d U
H19A H 1.0790 0.6273 0.9321 0.083 Uiso 1 1 calc R
C20 C 1.1167(7) 0.5376(8) 1.0167(7) 0.072(2) Uani 1 1 d U
H20B H 1.1134 0.4862 0.9925 0.087 Uiso 1 1 calc R
C21 C 1.1409(8) 0.5331(8) 1.0897(7) 0.073(2) Uani 1 1 d U
H21A H 1.1520 0.4777 1.1148 0.088 Uiso 1 1 calc R
C22 C 1.1485(7) 0.6061(8) 1.1248(7) 0.070(2) Uani 1 1 d U
H22A H 1.1664 0.6005 1.1732 0.084 Uiso 1 1 calc R
C23 C 1.1298(7) 0.6913(8) 1.0893(7) 0.063(2) Uani 1 1 d U
H23A H 1.1338 0.7418 1.1146 0.076 Uiso 1 1 calc R
C24 C 1.1491(7) 0.7112(7) 0.7224(7) 0.0657(18) Uani 1 1 d U
H24A H 1.1166 0.6808 0.6925 0.079 Uiso 1 1 calc R
C25 C 1.2187(8) 0.6644(8) 0.7602(7) 0.0715(19) Uani 1 1 d U
H25A H 1.2338 0.6042 0.7541 0.086 Uiso 1 1 calc R
C26 C 1.2656(8) 0.7075(8) 0.8070(7) 0.073(2) Uani 1 1 d U
H26A H 1.3114 0.6764 0.8338 0.088 Uiso 1 1 calc R
C27 C 1.2442(7) 0.7952(7) 0.8133(7) 0.0652(18) Uani 1 1 d U
H27A H 1.2764 0.8255 0.8435 0.078 Uiso 1 1 calc R
C28 C 1.1733(7) 0.8410(7) 0.7743(6) 0.0616(18) Uani 1 1 d U
H28A H 1.1579 0.9012 0.7807 0.074 Uiso 1 1 calc R
C29 C 1.1263(7) 0.8001(7) 0.7274(7) 0.0579(18) Uani 1 1 d U
C30 C 1.0515(7) 0.8463(7) 0.6869(7) 0.0578(18) Uani 1 1 d U
C31 C 1.0329(7) 0.8371(7) 0.6133(6) 0.0556(18) Uani 1 1 d U
H31A H 1.0634 0.7979 0.5804 0.067 Uiso 1 1 calc R
C32 C 0.9595(7) 0.8991(7) 0.6001(6) 0.0530(18) Uani 1 1 d U
C33 C 0.9110(7) 0.9297(7) 0.5349(6) 0.0539(16) Uani 1 1 d U
C34 C 0.9338(7) 0.9030(7) 0.4632(6) 0.0591(18) Uani 1 1 d U
H34A H 0.9832 0.8614 0.4529 0.071 Uiso 1 1 calc R
C35 C 0.8794(7) 0.9414(7) 0.4078(7) 0.0617(18) Uani 1 1 d U
H35A H 0.8933 0.9261 0.3590 0.074 Uiso 1 1 calc R
C36 C 0.8057(7) 1.0013(7) 0.4234(6) 0.0599(18) Uani 1 1 d U
H36A H 0.7692 1.0258 0.3860 0.072 Uiso 1 1 calc R
C37 C 0.7863(7) 1.0250(7) 0.4955(6) 0.0561(16) Uani 1 1 d U
C38 C 0.7143(8) 1.0869(7) 0.5218(7) 0.0600(16) Uani 1 1 d U
C39 C 0.6506(7) 1.1485(7) 0.4891(7) 0.0649(18) Uani 1 1 d U
H39A H 0.6399 1.1561 0.4389 0.078 Uiso 1 1 calc R
C40 C 0.6068(8) 1.1954(8) 0.5450(7) 0.0677(17) Uani 1 1 d U
C41 C 0.5361(8) 1.2742(8) 0.5420(8) 0.0741(19) Uani 1 1 d U
C42 C 0.5090(8) 1.3200(8) 0.6023(8) 0.0812(19) Uani 1 1 d U
H42A H 0.5333 1.3014 0.6474 0.097 Uiso 1 1 calc R
C43 C 0.4435(9) 1.3966(9) 0.5982(9) 0.095(2) Uani 1 1 d U
H43A H 0.4243 1.4294 0.6390 0.114 Uiso 1 1 calc R
C44 C 0.4118(10) 1.4175(9) 0.5302(9) 0.096(3) Uani 1 1 d U
H44A H 0.3679 1.4660 0.5265 0.115 Uiso 1 1 calc R
C45 C 0.4354(9) 1.3780(9) 0.4703(9) 0.095(2) Uani 1 1 d U
H45A H 0.4106 1.3981 0.4256 0.113 Uiso 1 1 calc R
C46 C 0.5014(9) 1.3019(9) 0.4751(8) 0.087(2) Uani 1 1 d U
H46A H 0.5207 1.2715 0.4330 0.105 Uiso 1 1 calc R
C47 C 0.3564(6) 0.9966(7) 0.7489(6) 0.0530(17) Uani 1 1 d U
H47A H 0.3583 0.9382 0.7691 0.064 Uiso 1 1 calc R
C48 C 0.2860(7) 1.0569(7) 0.7704(6) 0.0544(17) Uani 1 1 d U
H48A H 0.2402 1.0400 0.8050 0.065 Uiso 1 1 calc R
C49 C 0.2839(7) 1.1428(7) 0.7401(6) 0.0587(19) Uani 1 1 d U
H49A H 0.2354 1.1838 0.7542 0.070 Uiso 1 1 calc R
C50 C 0.3498(7) 1.1694(7) 0.6907(6) 0.0567(18) Uani 1 1 d U
H50A H 0.3470 1.2281 0.6714 0.068 Uiso 1 1 calc R
C51 C 0.4231(7) 1.1077(7) 0.6685(6) 0.0571(17) Uani 1 1 d U
H51A H 0.4693 1.1255 0.6347 0.069 Uiso 1 1 calc R
C52 C 0.4257(6) 1.0208(7) 0.6972(6) 0.0480(17) Uani 1 1 d U
C53 C 0.5048(6) 0.9568(6) 0.6773(6) 0.0453(17) Uani 1 1 d U
C54 C 0.5443(6) 0.9346(6) 0.6101(6) 0.0514(17) Uani 1 1 d U
H54A H 0.5272 0.9584 0.5638 0.062 Uiso 1 1 calc R
C55 C 0.6153(6) 0.8693(6) 0.6240(6) 0.0451(17) Uani 1 1 d U
C56 C 0.6858(7) 0.8173(6) 0.5784(6) 0.0482(16) Uani 1 1 d U
C57 C 0.6944(7) 0.8217(7) 0.5016(6) 0.0557(17) Uani 1 1 d U
H57A H 0.6545 0.8588 0.4731 0.067 Uiso 1 1 calc R
C58 C 0.7647(7) 0.7683(7) 0.4701(6) 0.0573(17) Uani 1 1 d U
H58A H 0.7731 0.7692 0.4185 0.069 Uiso 1 1 calc R
C59 C 0.8226(7) 0.7143(7) 0.5113(6) 0.0554(17) Uani 1 1 d U
H59A H 0.8701 0.6789 0.4881 0.066 Uiso 1 1 calc R
C60 C 0.8114(7) 0.7112(6) 0.5885(6) 0.0484(16) Uani 1 1 d U
C61 C 0.8660(7) 0.6603(6) 0.6417(6) 0.0512(17) Uani 1 1 d U
C62 C 0.9449(7) 0.6003(6) 0.6310(6) 0.0526(19) Uani 1 1 d U
H62A H 0.9752 0.5832 0.5865 0.063 Uiso 1 1 calc R
C63 C 0.9659(7) 0.5732(7) 0.7035(7) 0.0570(17) Uani 1 1 d U
C64 C 1.0428(7) 0.5091(7) 0.7278(7) 0.0579(17) Uani 1 1 d U
C65 C 1.0606(7) 0.4929(7) 0.8010(7) 0.065(2) Uani 1 1 d U
H65A H 1.0227 0.5212 0.8373 0.078 Uiso 1 1 calc R
C66 C 1.1359(7) 0.4334(7) 0.8219(7) 0.068(2) Uani 1 1 d U
H66A H 1.1472 0.4216 0.8717 0.081 Uiso 1 1 calc R
C67 C 1.1899(8) 0.3948(7) 0.7695(7) 0.066(2) Uani 1 1 d U
H67A H 1.2408 0.3574 0.7830 0.079 Uiso 1 1 calc R
C68 C 1.1733(7) 0.4082(7) 0.6976(7) 0.067(2) Uani 1 1 d U
H68A H 1.2118 0.3784 0.6625 0.081 Uiso 1 1 calc R
C69 C 1.0993(7) 0.4659(7) 0.6740(7) 0.0623(19) Uani 1 1 d U
H69A H 1.0883 0.4750 0.6239 0.075 Uiso 1 1 calc R
C70 C 0.6661(8) 0.5402(7) 0.7179(7) 0.0702(19) Uani 1 1 d U
H70A H 0.6721 0.5951 0.6924 0.084 Uiso 1 1 calc R
C71 C 0.6868(8) 0.4630(7) 0.6820(8) 0.079(2) Uani 1 1 d U
H71A H 0.7058 0.4656 0.6317 0.095 Uiso 1 1 calc R
C72 C 0.6793(8) 0.3812(7) 0.7209(7) 0.073(2) Uani 1 1 d U
H72A H 0.6945 0.3290 0.6968 0.088 Uiso 1 1 calc R
C73 C 0.6511(8) 0.3774(7) 0.7912(7) 0.071(2) Uani 1 1 d U
H73A H 0.6440 0.3227 0.8165 0.085 Uiso 1 1 calc R
C74 C 0.6321(8) 0.4530(7) 0.8272(7) 0.067(2) Uani 1 1 d U
H74A H 0.6153 0.4491 0.8779 0.081 Uiso 1 1 calc R
C75 C 0.6369(7) 0.5355(7) 0.7906(7) 0.0612(18) Uani 1 1 d U
C76 C 0.6062(7) 0.6169(6) 0.8287(6) 0.0540(18) Uani 1 1 d U
C77 C 0.5359(7) 0.6274(6) 0.8840(6) 0.0538(18) Uani 1 1 d U
H77A H 0.5035 0.5832 0.9083 0.065 Uiso 1 1 calc R
C78 C 0.5245(6) 0.7166(6) 0.8953(6) 0.0481(17) Uani 1 1 d U
C79 C 0.4606(6) 0.7740(7) 0.9426(6) 0.0467(17) Uani 1 1 d U
C80 C 0.4037(6) 0.7439(7) 1.0008(6) 0.0518(19) Uani 1 1 d U
H80A H 0.4022 0.6833 1.0127 0.062 Uiso 1 1 calc R
C81 C 0.3496(7) 0.8046(7) 1.0406(6) 0.0532(19) Uani 1 1 d U
H81A H 0.3102 0.7851 1.0795 0.064 Uiso 1 1 calc R
C82 C 0.3524(6) 0.8947(7) 1.0238(6) 0.0514(19) Uani 1 1 d U
H82A H 0.3169 0.9368 1.0513 0.062 Uiso 1 1 calc R
C83 C 0.4099(6) 0.9186(7) 0.9647(6) 0.0473(17) Uani 1 1 d U
C84 C 0.4191(6) 1.0121(7) 0.9367(6) 0.0486(16) Uani 1 1 d U
C85 C 0.3775(6) 1.0936(6) 0.9562(6) 0.0521(18) Uani 1 1 d U
H85A H 0.3332 1.1040 0.9948 0.062 Uiso 1 1 calc R
C86 C 0.4139(7) 1.1557(7) 0.9081(6) 0.0548(16) Uani 1 1 d U
C87 C 0.3940(7) 1.2540(7) 0.9028(7) 0.0597(18) Uani 1 1 d U
C88 C 0.4280(7) 1.3058(7) 0.8453(7) 0.067(2) Uani 1 1 d U
H88A H 0.4643 1.2798 0.8068 0.080 Uiso 1 1 calc R
C89 C 0.4087(7) 1.3987(8) 0.8435(7) 0.071(2) Uani 1 1 d U
H89A H 0.4298 1.4347 0.8034 0.085 Uiso 1 1 calc R
C90 C 0.3583(7) 1.4342(8) 0.9020(8) 0.071(2) Uani 1 1 d U
H90A H 0.3489 1.4958 0.9023 0.085 Uiso 1 1 calc R
C91 C 0.3212(8) 1.3855(8) 0.9597(7) 0.071(2) Uani 1 1 d U
H91A H 0.2839 1.4125 0.9971 0.085 Uiso 1 1 calc R
C92 C 0.3407(7) 1.2930(7) 0.9612(7) 0.064(2) Uani 1 1 d U
H92A H 0.3182 1.2575 1.0011 0.077 Uiso 1 1 calc R

loop_
_atom_site_aniso_label
_atom_site_aniso_U_11
_atom_site_aniso_U_22
_atom_site_aniso_U_33
_atom_site_aniso_U_23
_atom_site_aniso_U_13
_atom_site_aniso_U_12
Zn1 0.0513(7) 0.0569(7) 0.0357(8) -0.0035(6) -0.0053(6) -0.0078(6)
Zn2 0.0436(7) 0.0525(7) 0.0376(8) -0.0062(6) -0.0048(6) -0.0045(6)
Zn3 0.0454(7) 0.0438(6) 0.0356(7) -0.0036(5) -0.0011(5) -0.0017(5)
Zn4 0.0398(6) 0.0477(7) 0.0323(7) -0.0015(5) -0.0009(5) -0.0051(5)
S 0.0379(13) 0.0472(14) 0.0380(16) -0.0045(12) -0.0031(12) -0.0041(12)
O1 0.048(4) 0.057(4) 0.043(5) 0.004(3) 0.005(3) -0.004(3)
O2 0.037(3) 0.051(4) 0.039(4) -0.005(3) -0.005(3) -0.010(3)
O3 0.043(4) 0.032(3) 0.051(5) -0.006(3) -0.005(3) -0.001(3)
O4 0.036(3) 0.050(4) 0.033(4) -0.007(3) 0.005(3) -0.004(3)
O1W 0.051(4) 0.063(4) 0.064(6) -0.014(4) 0.012(4) 0.008(4)
O2W 0.075(5) 0.072(5) 0.075(6) -0.010(4) -0.038(5) -0.005(4)
N1 0.041(4) 0.046(5) 0.026(5) 0.006(4) -0.006(4) -0.007(4)
N2 0.046(4) 0.042(4) 0.033(5) 0.000(4) -0.013(4) -0.016(4)
N3 0.034(4) 0.047(5) 0.038(5) -0.005(4) -0.004(4) 0.000(4)
N4 0.045(5) 0.052(5) 0.032(5) -0.007(4) -0.001(4) 0.005(4)
N5 0.056(5) 0.055(5) 0.051(6) -0.003(5) -0.015(5) 0.005(4)
N6 0.042(5) 0.057(5) 0.036(5) -0.006(4) 0.010(4) -0.009(4)
N7 0.046(5) 0.062(5) 0.030(5) -0.006(4) -0.002(4) -0.015(4)
N8 0.048(5) 0.059(5) 0.044(6) 0.000(4) -0.011(4) -0.012(4)
N9 0.046(5) 0.059(6) 0.058(7) -0.007(5) -0.001(5) 0.004(5)
N10 0.061(6) 0.094(7) 0.050(7) -0.002(6) -0.003(5) -0.013(6)
N11 0.037(4) 0.037(4) 0.034(5) -0.002(4) -0.004(4) 0.014(4)
N12 0.042(5) 0.053(5) 0.038(5) 0.000(4) -0.013(4) -0.002(4)
N13 0.048(5) 0.050(5) 0.038(5) -0.012(4) -0.003(4) 0.003(4)
N14 0.057(5) 0.041(5) 0.048(6) -0.001(4) -0.009(5) 0.003(4)
N15 0.053(5) 0.054(5) 0.043(6) 0.002(4) 0.003(5) 0.002(4)
N16 0.051(5) 0.045(5) 0.038(5) -0.006(4) 0.003(4) -0.010(4)
N17 0.043(5) 0.048(5) 0.047(6) 0.000(4) -0.009(4) -0.011(4)
N18 0.034(4) 0.058(5) 0.030(5) -0.007(4) 0.003(4) -0.007(4)
N19 0.036(4) 0.047(5) 0.040(5) -0.003(4) -0.002(4) -0.006(4)
N20 0.034(4) 0.054(5) 0.042(6) -0.004(4) 0.002(4) 0.003(4)
C1 0.075(3) 0.065(3) 0.057(3) 0.005(3) -0.015(3) -0.012(3)
C2 0.075(3) 0.070(3) 0.057(4) 0.004(3) -0.015(3) -0.011(3)
C3 0.082(4) 0.068(4) 0.063(4) 0.011(4) -0.020(4) -0.005(4)
C4 0.095(4) 0.064(4) 0.065(4) 0.007(4) -0.018(4) -0.009(4)
C5 0.086(4) 0.065(4) 0.058(4) 0.002(3) -0.025(4) -0.010(4)
C6 0.067(4) 0.053(3) 0.052(4) 0.000(3) -0.011(3) -0.011(3)
C7 0.062(3) 0.057(3) 0.051(4) -0.002(3) -0.007(3) -0.008(3)
C8 0.055(3) 0.052(3) 0.048(4) -0.006(3) -0.009(3) -0.009(3)
C9 0.051(3) 0.053(3) 0.045(4) -0.004(3) -0.001(3) -0.006(3)
C10 0.046(3) 0.051(3) 0.045(4) -0.005(3) -0.001(3) -0.009(3)
C11 0.046(4) 0.054(4) 0.048(4) -0.006(3) -0.002(3) -0.010(3)
C12 0.045(4) 0.060(4) 0.050(4) -0.011(3) -0.008(3) -0.009(3)
C13 0.044(3) 0.059(4) 0.045(4) -0.005(3) -0.004(3) -0.008(3)
C14 0.041(3) 0.055(3) 0.043(3) -0.006(3) -0.003(3) -0.007(3)
C15 0.044(3) 0.060(3) 0.047(3) -0.005(3) -0.005(3) -0.006(3)
C16 0.050(3) 0.066(3) 0.049(4) -0.005(3) -0.011(3) -0.002(3)
C17 0.051(3) 0.070(3) 0.052(4) -0.003(3) -0.007(3) -0.001(3)
C18 0.054(3) 0.069(4) 0.054(4) 0.000(3) -0.007(3) 0.002(3)
C19 0.068(4) 0.077(4) 0.059(4) 0.003(4) -0.008(4) 0.004(4)
C20 0.071(4) 0.076(4) 0.066(4) -0.003(4) -0.006(4) 0.009(4)
C21 0.072(4) 0.079(4) 0.064(5) 0.009(4) -0.003(4) 0.007(4)
C22 0.065(4) 0.080(4) 0.061(4) 0.004(4) -0.005(4) 0.006(4)
C23 0.059(4) 0.073(4) 0.055(4) 0.001(4) -0.006(4) 0.004(4)
C24 0.063(3) 0.064(3) 0.071(4) -0.008(3) -0.014(3) -0.002(3)
C25 0.069(4) 0.067(4) 0.078(4) -0.004(3) -0.016(3) 0.001(3)
C26 0.067(4) 0.073(4) 0.080(5) 0.000(4) -0.021(4) 0.001(4)
C27 0.061(3) 0.070(3) 0.066(4) -0.002(3) -0.012(3) -0.008(3)
C28 0.058(3) 0.064(3) 0.063(4) -0.007(3) -0.008(3) -0.004(3)
C29 0.058(3) 0.056(3) 0.062(4) -0.005(3) -0.010(3) -0.009(3)
C30 0.057(3) 0.059(3) 0.059(4) -0.008(3) -0.012(3) -0.008(3)
C31 0.055(3) 0.060(4) 0.054(4) -0.010(3) -0.004(3) -0.009(3)
C32 0.055(3) 0.058(3) 0.049(4) -0.009(3) -0.007(3) -0.011(3)
C33 0.059(3) 0.060(3) 0.045(3) -0.010(3) -0.008(3) -0.010(3)
C34 0.063(3) 0.066(3) 0.048(3) -0.011(3) -0.003(3) -0.005(3)
C35 0.069(3) 0.070(3) 0.047(3) -0.009(3) -0.003(3) -0.009(3)
C36 0.065(3) 0.070(3) 0.047(3) -0.004(3) -0.011(3) -0.010(3)
C37 0.059(3) 0.065(3) 0.047(3) -0.006(3) -0.010(3) -0.014(3)
C38 0.064(3) 0.068(3) 0.051(3) -0.002(3) -0.014(3) -0.016(3)
C39 0.067(3) 0.072(3) 0.057(4) 0.000(3) -0.017(3) -0.011(3)
C40 0.067(3) 0.076(3) 0.062(3) 0.003(3) -0.020(3) -0.013(3)
C41 0.072(4) 0.082(4) 0.068(4) 0.004(3) -0.019(3) -0.003(3)
C42 0.079(4) 0.087(4) 0.075(4) 0.008(3) -0.019(4) 0.001(3)
C43 0.097(5) 0.097(5) 0.087(5) 0.002(5) -0.017(5) 0.009(4)
C44 0.094(5) 0.100(5) 0.090(5) 0.004(5) -0.021(5) 0.009(4)
C45 0.096(4) 0.099(4) 0.086(5) 0.005(4) -0.027(4) 0.008(4)
C46 0.087(4) 0.092(4) 0.081(4) 0.004(4) -0.023(4) 0.005(4)
C47 0.046(3) 0.064(3) 0.050(4) -0.002(3) -0.009(3) -0.006(3)
C48 0.044(3) 0.064(3) 0.054(4) -0.008(3) -0.003(3) 0.001(3)
C49 0.049(4) 0.069(4) 0.058(4) -0.007(4) -0.009(3) 0.006(4)
C50 0.051(3) 0.063(4) 0.055(4) 0.001(3) -0.007(3) 0.002(3)
C51 0.050(3) 0.067(3) 0.054(3) -0.002(3) -0.011(3) -0.002(3)
C52 0.041(3) 0.058(3) 0.045(4) -0.005(3) -0.005(3) -0.001(3)
C53 0.041(3) 0.051(3) 0.043(3) -0.002(3) -0.005(3) -0.003(3)
C54 0.050(3) 0.060(3) 0.044(3) -0.003(3) -0.004(3) -0.003(3)
C55 0.043(3) 0.052(3) 0.040(4) -0.001(3) -0.006(3) -0.004(3)
C56 0.051(3) 0.053(3) 0.041(3) -0.007(3) -0.006(3) -0.005(3)
C57 0.058(3) 0.064(3) 0.044(3) -0.004(3) -0.005(3) -0.003(3)
C58 0.062(3) 0.065(3) 0.043(3) -0.006(3) -0.003(3) 0.002(3)
C59 0.058(3) 0.059(3) 0.049(3) -0.008(3) -0.003(3) -0.003(3)
C60 0.052(3) 0.053(3) 0.042(3) -0.011(3) 0.001(3) -0.007(3)
C61 0.055(3) 0.050(3) 0.050(3) -0.009(3) -0.004(3) -0.005(3)
C62 0.052(4) 0.050(4) 0.055(4) -0.011(3) -0.002(3) 0.005(3)
C63 0.054(3) 0.055(3) 0.062(4) -0.009(3) -0.003(3) -0.002(3)
C64 0.054(3) 0.053(3) 0.066(4) -0.007(3) -0.007(3) -0.001(3)
C65 0.058(4) 0.062(4) 0.074(4) -0.010(4) -0.009(4) 0.001(3)
C66 0.064(4) 0.064(4) 0.073(4) -0.004(4) -0.008(4) 0.002(4)
C67 0.058(4) 0.060(4) 0.080(5) -0.006(4) -0.006(4) 0.001(4)
C68 0.060(4) 0.061(4) 0.078(4) -0.009(4) -0.001(4) 0.005(4)
C69 0.058(4) 0.056(4) 0.071(4) -0.008(4) -0.004(4) 0.005(3)
C70 0.087(4) 0.055(3) 0.069(4) -0.008(3) 0.001(4) -0.010(3)
C71 0.099(4) 0.066(4) 0.070(4) -0.009(4) 0.008(4) -0.007(4)
C72 0.091(4) 0.056(4) 0.075(5) -0.013(4) 0.001(4) -0.013(4)
C73 0.085(4) 0.055(4) 0.071(4) -0.004(4) 0.000(4) -0.008(4)
C74 0.082(4) 0.055(4) 0.064(4) -0.005(4) 0.002(4) -0.007(4)
C75 0.073(4) 0.051(3) 0.061(4) -0.006(3) 0.000(3) -0.016(3)
C76 0.064(4) 0.045(3) 0.055(4) -0.001(3) -0.005(3) -0.016(3)
C77 0.060(4) 0.047(3) 0.055(4) 0.003(3) -0.002(3) -0.017(3)
C78 0.047(3) 0.050(3) 0.049(4) -0.003(3) -0.006(3) -0.014(3)
C79 0.043(3) 0.051(3) 0.047(4) -0.001(3) -0.005(3) -0.009(3)
C80 0.047(4) 0.057(4) 0.051(4) 0.004(3) -0.002(3) -0.010(3)
C81 0.046(4) 0.063(4) 0.050(4) 0.000(3) -0.001(3) -0.007(3)
C82 0.043(4) 0.063(4) 0.047(4) -0.002(3) -0.003(3) -0.001(3)
C83 0.039(3) 0.057(3) 0.047(4) -0.002(3) -0.012(3) -0.008(3)
C84 0.039(3) 0.059(3) 0.049(3) -0.005(3) -0.012(3) -0.001(3)
C85 0.043(3) 0.060(4) 0.053(4) -0.008(3) -0.014(3) 0.006(3)
C86 0.047(3) 0.061(3) 0.058(3) -0.010(3) -0.012(3) 0.003(3)
C87 0.051(4) 0.063(4) 0.066(4) -0.010(3) -0.016(3) 0.003(3)
C88 0.057(4) 0.070(4) 0.072(4) -0.003(4) -0.017(4) 0.006(4)
C89 0.062(4) 0.072(4) 0.077(5) -0.007(4) -0.015(4) 0.001(4)
C90 0.064(4) 0.068(4) 0.081(5) -0.011(4) -0.025(4) 0.007(4)
C91 0.064(4) 0.074(4) 0.074(5) -0.015(4) -0.015(4) 0.011(4)
C92 0.057(4) 0.066(4) 0.069(4) -0.012(4) -0.015(4) 0.009(4)

loop_
_atom_type_symbol
_atom_type_description
_atom_type_scat_dispersion_real
_atom_type_scat_dispersion_imag
_atom_type_scat_source
C C 0.0033 0.0016 'International Tables Vol C Tables 4.2.6.8 and 6.1.1.4'
H H 0.0000 0.0000 'International Tables Vol C Tables 4.2.6.8 and 6.1.1.4'
N N 0.0061 0.0033 'International Tables Vol C Tables 4.2.6.8 and 6.1.1.4'
O O 0.0106 0.0060 'International Tables Vol C Tables 4.2.6.8 and 6.1.1.4'
S S 0.1246 0.1234 'International Tables Vol C Tables 4.2.6.8 and 6.1.1.4'
Zn Zn 0.2839 1.4301 'International Tables Vol C Tables 4.2.6.8 and 6.1.1.4'

loop_
_geom_angle_atom_site_label_1
_geom_angle_atom_site_label_2
_geom_angle_atom_site_label_3
_geom_angle
N1 Zn1 O1 104.5(3)
N1 Zn1 N9 111.7(3)
O1 Zn1 N9 96.6(3)
N1 Zn1 N8 127.1(3)
O1 Zn1 N8 127.3(3)
N9 Zn1 N8 75.4(3)
N1 Zn1 N7 92.4(3)
O1 Zn1 N7 95.6(3)
N9 Zn1 N7 149.1(3)
N8 Zn1 N7 74.6(3)
N6 Zn2 O2 113.3(3)
N6 Zn2 N3 130.0(3)
O2 Zn2 N3 116.5(3)
N6 Zn2 N4 107.5(3)
O2 Zn2 N4 91.2(3)
N3 Zn2 N4 75.3(3)
N6 Zn2 N2 94.6(3)
O2 Zn2 N2 97.5(3)
N3 Zn2 N2 75.7(3)
N4 Zn2 N2 150.7(3)
N16 Zn3 O3 107.7(3)
N16 Zn3 N13 133.2(3)
O3 Zn3 N13 117.4(3)
N16 Zn3 N14 111.1(3)
O3 Zn3 N14 95.7(3)
N13 Zn3 N14 77.0(3)
N16 Zn3 N12 90.9(3)
O3 Zn3 N12 94.2(3)
N13 Zn3 N12 74.8(3)
N14 Zn3 N12 151.6(3)
N11 Zn4 O4 107.8(3)
N11 Zn4 N18 130.4(3)
O4 Zn4 N18 121.7(3)
N11 Zn4 N17 94.5(3)
O4 Zn4 N17 99.4(3)
N18 Zn4 N17 75.2(3)
N11 Zn4 N19 107.9(3)
O4 Zn4 N19 92.2(2)
N18 Zn4 N19 75.5(3)
N17 Zn4 N19 150.3(3)
O4 S O2 108.5(4)
O4 S O3 111.3(4)
O2 S O3 109.0(4)
O4 S O1 107.9(4)
O2 S O1 109.3(4)
O3 S O1 110.8(4)
S O1 Zn1 138.8(4)
S O2 Zn2 123.8(4)
S O3 Zn3 134.6(4)
S O4 Zn4 127.9(4)
N2 N1 C7 108.5(7)
N2 N1 Zn1 109.1(5)
C7 N1 Zn1 142.3(7)
N1 N2 C9 108.2(7)
N1 N2 Zn2 137.4(5)
C9 N2 Zn2 113.2(6)
C14 N3 C10 121.0(8)
C14 N3 Zn2 120.2(6)
C10 N3 Zn2 118.7(7)
N5 N4 C15 104.3(8)
N5 N4 Zn2 139.9(6)
C15 N4 Zn2 115.2(6)
C17 N5 N4 113.1(8)
C17 N5 H5A 123.4
N4 N5 H5A 123.4
C30 N6 N7 108.2(8)
C30 N6 Zn2 140.5(8)
N7 N6 Zn2 111.3(6)
C32 N7 N6 108.1(8)
C32 N7 Zn1 115.9(7)
N6 N7 Zn1 136.0(6)
C37 N8 C33 121.4(10)
C37 N8 Zn1 118.5(7)
C33 N8 Zn1 119.5(7)
N10 N9 C38 108.4(10)
N10 N9 Zn1 133.8(8)
C38 N9 Zn1 114.8(8)
C40 N10 N9 109.0(11)
C40 N10 H10A 125.5
N9 N10 H10A 125.5
N12 N11 C53 107.7(8)
N12 N11 Zn4 112.4(6)
C53 N11 Zn4 138.8(7)
N11 N12 C55 110.3(8)
N11 N12 Zn3 135.9(6)
C55 N12 Zn3 113.8(7)
C60 N13 C56 122.2(9)
C60 N13 Zn3 116.9(7)
C56 N13 Zn3 121.0(6)
C61 N14 N15 106.5(8)
C61 N14 Zn3 114.1(7)
N15 N14 Zn3 139.4(7)
C63 N15 N14 110.3(9)
C63 N15 H15A 124.9
N14 N15 H15A 124.9
C76 N16 N17 108.3(8)
C76 N16 Zn3 141.0(7)
N17 N16 Zn3 110.7(5)
C78 N17 N16 106.9(7)
C78 N17 Zn4 114.7(6)
N16 N17 Zn4 135.4(6)
C79 N18 C83 119.2(8)
C79 N18 Zn4 120.4(7)
C83 N18 Zn4 120.4(6)
N20 N19 C84 105.3(8)
N20 N19 Zn4 139.7(6)
C84 N19 Zn4 114.9(6)
C86 N20 N19 111.7(8)
C86 N20 H20A 124.2
N19 N20 H20A 124.2
C6 C1 C2 124.0(11)
C6 C1 H1A 118.0
C2 C1 H1A 118.0
C3 C2 C1 119.0(11)
C3 C2 H2A 120.5
C1 C2 H2A 120.5
C4 C3 C2 117.8(12)
C4 C3 H3A 121.1
C2 C3 H3A 121.1
C3 C4 C5 122.8(11)
C3 C4 H4A 118.6
C5 C4 H4A 118.6
C6 C5 C4 121.2(11)
C6 C5 H5B 119.4
C4 C5 H5B 119.4
C5 C6 C1 115.1(11)
C5 C6 C7 121.7(10)
C1 C6 C7 123.2(10)
N1 C7 C8 107.8(9)
N1 C7 C6 125.1(9)
C8 C7 C6 127.0(10)
C9 C8 C7 105.3(9)
C9 C8 H8A 127.4
C7 C8 H8A 127.4
N2 C9 C8 110.2(9)
N2 C9 C10 116.6(9)
C8 C9 C10 133.2(9)
N3 C10 C11 119.2(10)
N3 C10 C9 115.2(8)
C11 C10 C9 125.5(9)
C12 C11 C10 120.0(9)
C12 C11 H11A 120.0
C10 C11 H11A 120.0
C13 C12 C11 119.7(9)
C13 C12 H12A 120.1
C11 C12 H12A 120.1
C14 C13 C12 117.6(10)
C14 C13 H13A 121.2
C12 C13 H13A 121.2
N3 C14 C13 122.5(9)
N3 C14 C15 114.2(8)
C13 C14 C15 123.3(10)
C16 C15 N4 109.8(9)
C16 C15 C14 135.3(10)
N4 C15 C14 114.9(9)
C15 C16 C17 108.1(10)
C15 C16 H16A 125.9
C17 C16 H16A 125.9
N5 C17 C16 104.5(10)
N5 C17 C18 122.8(10)
C16 C17 C18 132.6(11)
C19 C18 C23 118.8(11)
C19 C18 C17 122.2(11)
C23 C18 C17 118.9(11)
C18 C19 C20 121.0(12)
C18 C19 H19A 119.5
C20 C19 H19A 119.5
C21 C20 C19 118.0(12)
C21 C20 H20B 121.0
C19 C20 H20B 121.0
C22 C21 C20 121.9(12)
C22 C21 H21A 119.0
C20 C21 H21A 119.0
C21 C22 C23 120.7(12)
C21 C22 H22A 119.6
C23 C22 H22A 119.6
C18 C23 C22 119.5(11)
C18 C23 H23A 120.3
C22 C23 H23A 120.3
C29 C24 C25 122.6(11)
C29 C24 H24A 118.7
C25 C24 H24A 118.7
C26 C25 C24 119.7(11)
C26 C25 H25A 120.2
C24 C25 H25A 120.2
C27 C26 C25 119.0(12)
C27 C26 H26A 120.5
C25 C26 H26A 120.5
C26 C27 C28 120.1(11)
C26 C27 H27A 119.9
C28 C27 H27A 119.9
C29 C28 C27 122.0(11)
C29 C28 H28A 119.0
C27 C28 H28A 119.0
C24 C29 C28 116.5(11)
C24 C29 C30 120.5(10)
C28 C29 C30 122.9(10)
N6 C30 C31 108.9(10)
N6 C30 C29 123.4(10)
C31 C30 C29 127.5(11)
C32 C31 C30 105.0(10)
C32 C31 H31A 127.5
C30 C31 H31A 127.5
N7 C32 C31 109.8(10)
N7 C32 C33 116.0(10)
C31 C32 C33 134.0(11)
N8 C33 C34 120.9(11)
N8 C33 C32 113.3(10)
C34 C33 C32 125.8(11)
C35 C34 C33 117.0(11)
C35 C34 H34A 121.5
C33 C34 H34A 121.5
C36 C35 C34 121.3(11)
C36 C35 H35A 119.4
C34 C35 H35A 119.4
C35 C36 C37 119.1(11)
C35 C36 H36A 120.4
C37 C36 H36A 120.4
N8 C37 C36 120.3(11)
N8 C37 C38 112.7(10)
C36 C37 C38 127.0(11)
N9 C38 C39 107.1(11)
N9 C38 C37 117.0(11)
C39 C38 C37 135.4(12)
C40 C39 C38 106.4(11)
C40 C39 H39A 126.8
C38 C39 H39A 126.8
N10 C40 C39 109.1(11)
N10 C40 C41 120.5(12)
C39 C40 C41 130.0(12)
C42 C41 C46 119.6(13)
C42 C41 C40 121.8(12)
C46 C41 C40 118.6(13)
C41 C42 C43 121.4(14)
C41 C42 H42A 119.3
C43 C42 H42A 119.3
C44 C43 C42 114.6(15)
C44 C43 H43A 122.7
C42 C43 H43A 122.7
C45 C44 C43 127.5(16)
C45 C44 H44A 116.3
C43 C44 H44A 116.3
C44 C45 C46 117.2(15)
C44 C45 H45A 121.4
C46 C45 H45A 121.4
C41 C46 C45 119.7(14)
C41 C46 H46A 120.2
C45 C46 H46A 120.2
C48 C47 C52 121.3(10)
C48 C47 H47A 119.4
C52 C47 H47A 119.4
C47 C48 C49 118.9(10)
C47 C48 H48A 120.5
C49 C48 H48A 120.5
C50 C49 C48 121.9(11)
C50 C49 H49A 119.0
C48 C49 H49A 119.0
C49 C50 C51 119.6(10)
C49 C50 H50A 120.2
C51 C50 H50A 120.2
C52 C51 C50 119.5(10)
C52 C51 H51A 120.2
C50 C51 H51A 120.2
C51 C52 C47 118.8(10)
C51 C52 C53 119.8(9)
C47 C52 C53 121.2(9)
N11 C53 C54 108.7(9)
N11 C53 C52 120.2(9)
C54 C53 C52 131.1(10)
C53 C54 C55 106.7(10)
C53 C54 H54A 126.7
C55 C54 H54A 126.7
N12 C55 C54 106.6(9)
N12 C55 C56 117.6(9)
C54 C55 C56 135.9(10)
N13 C56 C57 121.8(10)
N13 C56 C55 112.9(9)
C57 C56 C55 125.3(10)
C58 C57 C56 116.1(11)
C58 C57 H57A 121.9
C56 C57 H57A 121.9
C59 C58 C57 122.0(11)
C59 C58 H58A 119.0
C57 C58 H58A 119.0
C58 C59 C60 120.1(11)
C58 C59 H59A 119.9
C60 C59 H59A 119.9
N13 C60 C59 117.7(10)
N13 C60 C61 113.6(9)
C59 C60 C61 128.7(10)
N14 C61 C62 111.5(10)
N14 C61 C60 118.4(10)
C62 C61 C60 130.2(11)
C63 C62 C61 102.6(10)
C63 C62 H62A 128.7
C61 C62 H62A 128.7
N15 C63 C62 109.1(10)
N15 C63 C64 123.3(11)
C62 C63 C64 127.6(11)
C65 C64 C69 119.3(11)
C65 C64 C63 122.1(11)
C69 C64 C63 118.6(11)
C64 C65 C66 120.6(12)
C64 C65 H65A 119.7
C66 C65 H65A 119.7
C67 C66 C65 119.0(13)
C67 C66 H66A 120.5
C65 C66 H66A 120.5
C66 C67 C68 121.7(12)
C66 C67 H67A 119.2
C68 C67 H67A 119.2
C67 C68 C69 121.6(12)
C67 C68 H68A 119.2
C69 C68 H68A 119.2
C64 C69 C68 117.8(12)
C64 C69 H69A 121.1
C68 C69 H69A 121.1
C75 C70 C71 119.3(11)
C75 C70 H70A 120.3
C71 C70 H70A 120.3
C70 C71 C72 119.9(12)
C70 C71 H71A 120.0
C72 C71 H71A 120.0
C73 C72 C71 120.2(12)
C73 C72 H72A 119.9
C71 C72 H72A 119.9
C72 C73 C74 120.2(12)
C72 C73 H73A 119.9
C74 C73 H73A 119.9
C73 C74 C75 121.6(12)
C73 C74 H74A 119.2
C75 C74 H74A 119.2
C70 C75 C74 118.7(11)
C70 C75 C76 120.5(10)
C74 C75 C76 120.7(11)
N16 C76 C77 109.0(9)
N16 C76 C75 123.9(10)
C77 C76 C75 126.7(9)
C78 C77 C76 105.7(9)
C78 C77 H77A 127.2
C76 C77 H77A 127.2
N17 C78 C77 110.1(9)
N17 C78 C79 115.0(8)
C77 C78 C79 134.8(9)
N18 C79 C80 121.6(10)
N18 C79 C78 113.2(8)
C80 C79 C78 125.1(9)
C81 C80 C79 118.8(10)
C81 C80 H80A 120.6
C79 C80 H80A 120.6
C80 C81 C82 120.9(10)
C80 C81 H81A 119.6
C82 C81 H81A 119.6
C83 C82 C81 116.4(10)
C83 C82 H82A 121.8
C81 C82 H82A 121.8
N18 C83 C82 123.1(9)
N18 C83 C84 112.9(9)
C82 C83 C84 124.0(10)
N19 C84 C85 109.5(9)
N19 C84 C83 116.2(9)
C85 C84 C83 134.3(10)
C86 C85 C84 106.6(10)
C86 C85 H85A 126.7
C84 C85 H85A 126.7
N20 C86 C85 106.9(9)
N20 C86 C87 123.1(10)
C85 C86 C87 130.0(11)
C88 C87 C92 120.0(11)
C88 C87 C86 122.3(11)
C92 C87 C86 117.6(11)
C87 C88 C89 120.2(12)
C87 C88 H88A 119.9
C89 C88 H88A 119.9
C90 C89 C88 118.1(12)
C90 C89 H89A 120.9
C88 C89 H89A 120.9
C91 C90 C89 123.9(12)
C91 C90 H90A 118.1
C89 C90 H90A 118.1
C90 C91 C92 117.7(12)
C90 C91 H91A 121.2
C92 C91 H91A 121.2
C87 C92 C91 120.0(12)
C87 C92 H92A 120.0
C91 C92 H92A 120.0

loop_
_geom_bond_atom_site_label_1
_geom_bond_atom_site_label_2
_geom_bond_distance
Zn1 N1 2.051(7)
Zn1 O1 2.055(6)
Zn1 N9 2.089(9)
Zn1 N8 2.091(9)
Zn1 N7 2.162(9)
Zn2 N6 1.983(8)
Zn2 O2 2.030(6)
Zn2 N3 2.067(7)
Zn2 N4 2.165(8)
Zn2 N2 2.188(7)
Zn3 N16 2.021(7)
Zn3 O3 2.041(6)
Zn3 N13 2.085(8)
Zn3 N14 2.088(8)
Zn3 N12 2.215(8)
Zn4 N11 1.973(8)
Zn4 O4 2.030(6)
Zn4 N18 2.078(7)
Zn4 N17 2.145(8)
Zn4 N19 2.185(8)
S O4 1.460(6)
S O2 1.469(6)
S O3 1.479(6)
S O1 1.495(7)
O1W H1WA 0.8200
O2W H2WA 0.8200
N1 N2 1.338(10)
N1 C7 1.377(11)
N2 C9 1.347(11)
N3 C14 1.334(12)
N3 C10 1.338(11)
N4 N5 1.359(10)
N4 C15 1.364(12)
N5 C17 1.348(13)
N5 H5A 0.8600
N6 C30 1.347(12)
N6 N7 1.368(11)
N7 C32 1.343(12)
N8 C37 1.333(13)
N8 C33 1.350(13)
N9 N10 1.335(11)
N9 C38 1.366(14)
N10 C40 1.333(14)
N10 H10A 0.8600
N11 N12 1.330(10)
N11 C53 1.342(12)
N12 C55 1.333(12)
N13 C60 1.330(12)
N13 C56 1.333(12)
N14 C61 1.330(13)
N14 N15 1.345(10)
N15 C63 1.343(13)
N15 H15A 0.8600
N16 C76 1.345(11)
N16 N17 1.390(10)
N17 C78 1.349(11)
N18 C79 1.307(11)
N18 C83 1.353(12)
N19 N20 1.342(9)
N19 C84 1.351(12)
N20 C86 1.338(12)
N20 H20A 0.8600
C1 C6 1.365(14)
C1 C2 1.398(15)
C1 H1A 0.9300
C2 C3 1.363(14)
C2 H2A 0.9300
C3 C4 1.331(15)
C3 H3A 0.9300
C4 C5 1.399(15)
C4 H4A 0.9300
C5 C6 1.358(13)
C5 H5B 0.9300
C6 C7 1.468(15)
C7 C8 1.392(14)
C8 C9 1.369(13)
C8 H8A 0.9300
C9 C10 1.435(14)
C10 C11 1.391(13)
C11 C12 1.381(13)
C11 H11A 0.9300
C12 C13 1.381(13)
C12 H12A 0.9300
C13 C14 1.375(13)
C13 H13A 0.9300
C14 C15 1.465(13)
C15 C16 1.364(14)
C16 C17 1.389(13)
C16 H16A 0.9300
C17 C18 1.441(14)
C18 C19 1.388(15)
C18 C23 1.401(15)
C19 C20 1.415(15)
C19 H19A 0.9300
C20 C21 1.389(16)
C20 H20B 0.9300
C21 C22 1.335(15)
C21 H21A 0.9300
C22 C23 1.409(14)
C22 H22A 0.9300
C23 H23A 0.9300
C24 C29 1.361(14)
C24 C25 1.382(15)
C24 H24A 0.9300
C25 C26 1.376(15)
C25 H25A 0.9300
C26 C27 1.344(14)
C26 H26A 0.9300
C27 C28 1.402(14)
C27 H27A 0.9300
C28 C29 1.361(14)
C28 H28A 0.9300
C29 C30 1.460(14)
C30 C31 1.400(15)
C31 C32 1.381(14)
C31 H31A 0.9300
C32 C33 1.449(15)
C33 C34 1.393(14)
C34 C35 1.389(15)
C34 H34A 0.9300
C35 C36 1.368(14)
C35 H35A 0.9300
C36 C37 1.379(15)
C36 H36A 0.9300
C37 C38 1.420(15)
C38 C39 1.387(14)
C39 C40 1.363(15)
C39 H39A 0.9300
C40 C41 1.502(16)
C41 C42 1.348(17)
C41 C46 1.370(17)
C42 C43 1.432(17)
C42 H42A 0.9300
C43 C44 1.354(18)
C43 H43A 0.9300
C44 C45 1.284(18)
C44 H44A 0.9300
C45 C46 1.432(17)
C45 H45A 0.9300
C46 H46A 0.9300
C47 C48 1.363(13)
C47 C52 1.393(13)
C47 H47A 0.9300
C48 C49 1.372(13)
C48 H48A 0.9300
C49 C50 1.344(13)
C49 H49A 0.9300
C50 C51 1.408(14)
C50 H50A 0.9300
C51 C52 1.377(13)
C51 H51A 0.9300
C52 C53 1.478(13)
C53 C54 1.356(13)
C54 C55 1.388(13)
C54 H54A 0.9300
C55 C56 1.476(13)
C56 C57 1.382(14)
C57 C58 1.364(13)
C57 H57A 0.9300
C58 C59 1.348(14)
C58 H58A 0.9300
C59 C60 1.390(14)
C59 H59A 0.9300
C60 C61 1.434(14)
C61 C62 1.410(13)
C62 C63 1.394(15)
C62 H62A 0.9300
C63 C64 1.486(14)
C64 C65 1.370(15)
C64 C69 1.387(14)
C65 C66 1.413(14)
C65 H65A 0.9300
C66 C67 1.320(15)
C66 H66A 0.9300
C67 C68 1.339(16)
C67 H67A 0.9300
C68 C69 1.399(14)
C68 H68A 0.9300
C69 H69A 0.9300
C70 C75 1.351(15)
C70 C71 1.376(15)
C70 H70A 0.9300
C71 C72 1.391(15)
C71 H71A 0.9300
C72 C73 1.305(15)
C72 H72A 0.9300
C73 C74 1.353(14)
C73 H73A 0.9300
C74 C75 1.376(14)
C74 H74A 0.9300
C75 C76 1.471(14)
C76 C77 1.390(14)
C77 C78 1.374(13)
C77 H77A 0.9300
C78 C79 1.480(13)
C79 C80 1.378(13)
C80 C81 1.364(13)
C80 H80A 0.9300
C81 C82 1.380(13)
C81 H81A 0.9300
C82 C83 1.366(13)
C82 H82A 0.9300
C83 C84 1.486(13)
C84 C85 1.378(13)
C85 C86 1.360(13)
C85 H85A 0.9300
C86 C87 1.485(14)
C87 C88 1.354(15)
C87 C92 1.397(15)
C88 C89 1.405(14)
C88 H88A 0.9300
C89 C90 1.358(16)
C89 H89A 0.9300
C90 C91 1.348(15)
C90 H90A 0.9300
C91 C92 1.400(14)
C91 H91A 0.9300
C92 H92A 0.9300
